data_4003303
loop_
_publ_author_name
'Cairns, Amy J.'
'Eckert, Juergen'
'Wojtas, Lukasz'
'Thommes, Matthias'
'Wallacher, Dirk'
'Georgiev, Peter A.'
'Forster, Paul M.'
'Belmabkhout, Youssef'
'Ollivier, Jacques'
'Eddaoudi, Mohamed'

_publ_section_title
;
 Gaining Insights on the H2--Sorbent Interactions: Robust soc-MOF Platform
 as a Case Study
;
_journal_issue 20
_journal_name_full 'Chemistry of Materials'
_journal_page_first 7353
_journal_paper_doi 10.1021/acs.chemmater.6b02817
_journal_volume 28
_journal_year 2016
_chemical_formula_sum 'C24 H15 Cl Fe3 N3 O16'
_chemical_formula_weight 804.39
_space_group_IT_number 218
_space_group_name_Hall 'P -4n 2 3'
_space_group_name_H-M_alt 'P -4 3 n'
_symmetry_cell_setting cubic
_symmetry_space_group_name_H-M 'P -4 3 n'
_atom_sites_solution_hydrogens geom
_atom_sites_solution_primary direct
_atom_sites_solution_secondary difmap
_audit_creation_method SHELXL-97
_cell_angle_alpha 90.00
_cell_angle_beta 90.00
_cell_angle_gamma 90.00
_cell_formula_units_Z 8
_cell_length_a 21.8720(9)
_cell_length_b 21.8720(9)
_cell_length_c 21.8720(9)
_cell_measurement_reflns_used 1101
_cell_measurement_temperature 225(2)
_cell_measurement_theta_max 87.9
_cell_measurement_theta_min 8.1
_cell_volume 10463.2(7)
_computing_cell_refinement 'APEX2 (Bruker, 2010); SAINT (Bruker, 2009)'
_computing_data_collection 'APEX2 (Bruker, 2010)'
_computing_data_reduction 'SAINT (Bruker, 2009);XPREP(Sheldrick,2008)'
_computing_publication_material 'APEX2 (Bruker, 2010)'
_computing_structure_refinement 'SHELXL-97 (Sheldrick, 2008)'
_computing_structure_solution 'SHELXS-97 (Sheldrick, 2008)'
_diffrn_ambient_temperature 225(2)
_diffrn_measured_fraction_theta_full 0.980
_diffrn_measured_fraction_theta_max 0.982
_diffrn_measurement_device_type 'BRUKER SMART APEXII CCD'
_diffrn_measurement_method '\w scans'
_diffrn_radiation_monochromator graphite
_diffrn_radiation_source 'fine-focus sealed tube'
_diffrn_radiation_type CuK\a
_diffrn_radiation_wavelength 1.54178
_diffrn_reflns_av_R_equivalents 0.0980
_diffrn_reflns_av_sigmaI/netI 0.1145
_diffrn_reflns_limit_h_max 25
_diffrn_reflns_limit_h_min -17
_diffrn_reflns_limit_k_max 7
_diffrn_reflns_limit_k_min -17
_diffrn_reflns_limit_l_max 10
_diffrn_reflns_limit_l_min -24
_diffrn_reflns_number 12512
_diffrn_reflns_theta_full 64.98
_diffrn_reflns_theta_max 64.98
_diffrn_reflns_theta_min 2.86
_exptl_absorpt_coefficient_mu 7.477
_exptl_absorpt_correction_T_max 0.7541
_exptl_absorpt_correction_T_min 0.7541
_exptl_absorpt_correction_type multi-scan
_exptl_absorpt_process_details 'Sadabs (Sheldrick, 2010)'
_exptl_crystal_colour orange
_exptl_crystal_density_diffrn 1.021
_exptl_crystal_density_method 'not measured'
_exptl_crystal_description polyhedra
_exptl_crystal_F_000 3224
_exptl_crystal_size_max 0.04
_exptl_crystal_size_mid 0.04
_exptl_crystal_size_min 0.04
_platon_squeeze_details
;
;
_refine_diff_density_max 0.399
_refine_diff_density_min -0.329
_refine_diff_density_rms 0.066
_refine_ls_abs_structure_details 'Flack H D (1983), Acta Cryst. A39, 876-881'
_refine_ls_abs_structure_Flack 0.025(14)
_refine_ls_extinction_method none
_refine_ls_goodness_of_fit_ref 1.016
_refine_ls_hydrogen_treatment constr
_refine_ls_matrix_type full
_refine_ls_number_parameters 147
_refine_ls_number_reflns 2672
_refine_ls_number_restraints 0
_refine_ls_restrained_S_all 1.016
_refine_ls_R_factor_all 0.0917
_refine_ls_R_factor_gt 0.0621
_refine_ls_shift/su_max 0.000
_refine_ls_shift/su_mean 0.000
_refine_ls_structure_factor_coef Fsqd
_refine_ls_weighting_details 'calc w=1/[\s^2^(Fo^2^)+(0.0904P)^2^+0.0000P] where P=(Fo^2^+2Fc^2^)/3'
_refine_ls_weighting_scheme calc
_refine_ls_wR_factor_gt 0.1665
_refine_ls_wR_factor_ref 0.1804
_reflns_number_gt 1762
_reflns_number_total 2672
_reflns_threshold_expression >2sigma(I)
_cod_data_source_file cm6b02817_si_005.cif
_cod_data_source_block Fe-soc-MOF-2a'
_cod_original_sg_symbol_H-M P-43n
_cod_database_code 4003303

loop_
_symmetry_equiv_pos_as_xyz
'x, y, z'
'-x, -y, z'
'-x, y, -z'
'x, -y, -z'
'z, x, y'
'z, -x, -y'
'-z, -x, y'
'-z, x, -y'
'y, z, x'
'-y, z, -x'
'y, -z, -x'
'-y, -z, x'
'y+1/2, x+1/2, z+1/2'
'-y+1/2, -x+1/2, z+1/2'
'y+1/2, -x+1/2, -z+1/2'
'-y+1/2, x+1/2, -z+1/2'
'x+1/2, z+1/2, y+1/2'
'-x+1/2, z+1/2, -y+1/2'
'-x+1/2, -z+1/2, y+1/2'
'x+1/2, -z+1/2, -y+1/2'
'z+1/2, y+1/2, x+1/2'
'z+1/2, -y+1/2, -x+1/2'
'-z+1/2, y+1/2, -x+1/2'
'-z+1/2, -y+1/2, x+1/2'

loop_
_atom_site_label
_atom_site_type_symbol
_atom_site_fract_x
_atom_site_fract_y
_atom_site_fract_z
_atom_site_U_iso_or_equiv
_atom_site_adp_type
_atom_site_occupancy
_atom_site_symmetry_multiplicity
_atom_site_calc_flag
_atom_site_refinement_flags
Fe1 Fe 0.26092(5) 0.67949(5) 0.80347(5) 0.0327(3) Uani 1 1 d .
O1 O 0.2601(2) 0.7399(2) 0.7399(2) 0.0279(18) Uani 1 3 d S
O2 O 0.3498(2) 0.6654(3) 0.7956(3) 0.0478(15) Uani 1 1 d .
O3 O 0.3927(2) 0.7499(2) 0.7547(2) 0.0489(15) Uani 1 1 d .
O4 O 0.2741(3) 0.7366(3) 0.8738(2) 0.0512(16) Uani 1 1 d .
O5 O 0.1712(2) 0.6857(3) 0.8191(2) 0.0551(16) Uani 1 1 d .
O6 O 0.2618(3) 0.6134(2) 0.8727(3) 0.0542(15) Uani 1 1 d .
C1 C 0.3956(3) 0.6968(4) 0.7762(3) 0.043(2) Uani 1 1 d .
C2 C 0.4574(3) 0.6692(4) 0.7848(4) 0.049(2) Uani 1 1 d .
C3 C 0.4612(4) 0.6065(4) 0.7944(6) 0.081(4) Uani 1 1 d .
H3 H 0.4252 0.5830 0.7950 0.098 Uiso 1 1 calc R
C4 C 0.5146(4) 0.5794(4) 0.8027(6) 0.090(4) Uani 1 1 d .
C5 C 0.5717(4) 0.6128(4) 0.8028(5) 0.069(3) Uani 1 1 d .
H5 H 0.6094 0.5930 0.8087 0.082 Uiso 1 1 calc R
C6 C 0.5104(4) 0.7025(4) 0.7831(4) 0.051(2) Uani 1 1 d .
H6 H 0.5086 0.7446 0.7746 0.062 Uiso 1 1 calc R
C7 C 0.5680(4) 0.6748(4) 0.7938(4) 0.051(2) Uani 1 1 d .
C8 C 0.1258(4) 0.7061(4) 0.7924(5) 0.050(2) Uani 1 1 d .
N1 N 0.5241(3) 0.5126(4) 0.8049(5) 0.100(3) Uani 1 1 d .
Cl1 Cl 0.1399(10) 0.8601(10) 0.8601(10) 0.255(16) Uiso 0.33 3 d SP
Cl2 Cl 0.375(2) 0.625(2) 0.625(2) 0.38(5) Uiso 0.20 3 d SP
Cl3 Cl 0.3278(18) 0.6231(19) 0.5167(19) 0.223(17) Uiso 0.16 1 d P

loop_
_atom_site_aniso_label
_atom_site_aniso_U_11
_atom_site_aniso_U_22
_atom_site_aniso_U_33
_atom_site_aniso_U_23
_atom_site_aniso_U_13
_atom_site_aniso_U_12
Fe1 0.0237(6) 0.0365(7) 0.0379(7) 0.0049(5) 0.0004(5) 0.0009(5)
O1 0.0279(18) 0.0279(18) 0.0279(18) 0.002(2) -0.002(2) -0.002(2)
O2 0.026(3) 0.056(4) 0.061(4) 0.013(3) 0.000(3) 0.002(3)
O3 0.041(3) 0.050(4) 0.056(4) 0.008(3) 0.000(3) -0.003(3)
O4 0.065(4) 0.057(4) 0.031(3) -0.001(3) 0.005(3) 0.000(3)
O5 0.034(3) 0.076(4) 0.056(4) 0.021(4) 0.004(3) 0.008(3)
O6 0.050(3) 0.059(4) 0.054(4) 0.026(3) -0.008(3) -0.005(3)
C1 0.034(5) 0.058(6) 0.035(5) -0.007(5) 0.011(4) 0.008(4)
C2 0.026(4) 0.048(5) 0.073(6) -0.004(5) -0.005(4) 0.005(4)
C3 0.020(4) 0.046(6) 0.179(12) 0.002(7) 0.001(6) -0.003(4)
C4 0.027(5) 0.043(6) 0.201(14) 0.019(7) -0.012(7) -0.004(4)
C5 0.037(5) 0.055(6) 0.113(9) -0.001(6) -0.015(5) 0.002(4)
C6 0.030(4) 0.055(6) 0.070(6) -0.010(5) -0.004(4) -0.001(4)
C7 0.036(5) 0.047(5) 0.069(6) -0.006(5) -0.006(4) -0.012(4)
C8 0.026(5) 0.043(5) 0.081(7) -0.007(5) 0.012(5) 0.000(4)
N1 0.048(6) 0.051(5) 0.202(10) -0.004(7) 0.027(6) 0.001(4)

loop_
_atom_type_symbol
_atom_type_description
_atom_type_scat_dispersion_real
_atom_type_scat_dispersion_imag
_atom_type_scat_source
C C 0.0181 0.0091 'International Tables Vol C Tables 4.2.6.8 and 6.1.1.4'
H H 0.0000 0.0000 'International Tables Vol C Tables 4.2.6.8 and 6.1.1.4'
N N 0.0311 0.0180 'International Tables Vol C Tables 4.2.6.8 and 6.1.1.4'
O O 0.0492 0.0322 'International Tables Vol C Tables 4.2.6.8 and 6.1.1.4'
Fe Fe -1.1336 3.1974 'International Tables Vol C Tables 4.2.6.8 and 6.1.1.4'
Cl Cl 0.3639 0.7018 'International Tables Vol C Tables 4.2.6.8 and 6.1.1.4'

loop_
_geom_angle_atom_site_label_1
_geom_angle_atom_site_label_2
_geom_angle_atom_site_label_3
_geom_angle
_geom_angle_site_symmetry_1
_geom_angle_site_symmetry_3
O1 Fe1 O2 93.1(2) . .
O1 Fe1 O3 96.8(2) . 7_665
O2 Fe1 O3 89.6(2) . 7_665
O1 Fe1 O5 93.9(2) . .
O2 Fe1 O5 173.0(2) . .
O3 Fe1 O5 89.2(2) 7_665 .
O1 Fe1 O4 97.4(2) . .
O2 Fe1 O4 91.3(2) . .
O3 Fe1 O4 165.7(2) 7_665 .
O5 Fe1 O4 88.1(2) . .
O1 Fe1 O6 179.9(2) . .
O2 Fe1 O6 86.9(2) . .
O3 Fe1 O6 83.1(2) 7_665 .
O5 Fe1 O6 86.2(2) . .
O4 Fe1 O6 82.8(2) . .
Fe1 O1 Fe1 119.978(13) 7_665 10_656
Fe1 O1 Fe1 119.979(13) 7_665 .
Fe1 O1 Fe1 119.979(13) 10_656 .
C1 O2 Fe1 135.3(5) . .
C1 O3 Fe1 130.3(5) . 10_656
C8 O4 Fe1 129.8(5) 10_656 .
C8 O5 Fe1 137.2(6) . .
O3 C1 O2 125.4(7) . .
O3 C1 C2 117.9(7) . .
O2 C1 C2 116.6(8) . .
C6 C2 C3 118.5(7) . .
C6 C2 C1 123.3(8) . .
C3 C2 C1 118.2(7) . .
C4 C3 C2 121.1(8) . .
C4 C3 H3 119.5 . .
C2 C3 H3 119.5 . .
C3 C4 C5 122.4(9) . .
C3 C4 N1 124.9(8) . .
C5 C4 N1 112.3(7) . .
C7 C5 C4 116.6(8) . .
C7 C5 H5 121.7 . .
C4 C5 H5 121.7 . .
C2 C6 C7 121.4(8) . .
C2 C6 H6 119.3 . .
C7 C6 H6 119.3 . .
C5 C7 C6 119.9(7) . .
C5 C7 C8 115.9(8) . 20_566
C6 C7 C8 124.2(8) . 20_566
O5 C8 O4 124.2(8) . 7_665
O5 C8 C7 117.8(9) . 20_466
O4 C8 C7 118.1(8) 7_665 20_466
N1 N1 C4 109.5(10) 2_665 .

loop_
_geom_bond_atom_site_label_1
_geom_bond_atom_site_label_2
_geom_bond_distance
_geom_bond_site_symmetry_2
Fe1 O1 1.918(3) .
Fe1 O2 1.975(5) .
Fe1 O3 1.994(6) 7_665
Fe1 O5 1.996(5) .
Fe1 O4 2.003(6) .
Fe1 O6 2.094(5) .
O1 Fe1 1.918(3) 7_665
O1 Fe1 1.918(3) 10_656
O2 C1 1.288(10) .
O3 C1 1.255(10) .
O3 Fe1 1.994(6) 10_656
O4 C8 1.294(10) 10_656
O5 C8 1.236(10) .
C1 C2 1.493(10) .
C2 C6 1.370(10) .
C2 C3 1.390(11) .
C3 C4 1.323(11) .
C3 H3 0.9400 .
C4 C5 1.447(12) .
C4 N1 1.477(12) .
C5 C7 1.373(12) .
C5 H5 0.9400 .
C6 C7 1.416(11) .
C6 H6 0.9400 .
C7 C8 1.455(11) 20_566
C8 O4 1.294(10) 7_665
C8 C7 1.455(11) 20_466
N1 N1 1.188(14) 2_665

loop_
_platon_squeeze_void_nr
_platon_squeeze_void_average_x
_platon_squeeze_void_average_y
_platon_squeeze_void_average_z
_platon_squeeze_void_volume
_platon_squeeze_void_count_electrons
_platon_squeeze_void_content
1 0.000 0.000 0.000 175 69 ' '
2 -0.067 -0.043 0.484 4155 1217 ' '
3 0.500 0.500 0.500 175 69 ' '
